data_2008690
loop_
_publ_author_name
'Ralf Hauptmann'
'J\"org Lackmann'
'Changneng Chen'
'Gerald Henkel'

_publ_section_title
;Di-\m-aqua-bis[(trimethanol-<i>O</i>)sodium]
 <i>anti</i>-bis(\m-2-propanethiolato-<i>S</i>:<i>S</i>)bis[bis(2-propanethiolato-<i>S</i>)iron(II)]
 and bis(benzyltrimethylammonium)
 <i>anti</i>-bis(\m-2-propaneselenolato-<i>Se</i>:<i>Se</i>)bis[bis(2-propaneselenolato-<i>Se</i>)iron(II)]
;
_journal_issue 7
_journal_name_full 'Acta Crystallographica Section C'
_journal_page_first 1084
_journal_page_last 1087
_journal_paper_doi 10.1107/S0108270199003704
_journal_volume 55
_journal_year 1999
_chemical_formula_iupac '(C10 H16 N)2 ,[Fe2 (C3 H7 Se)6 ]2 '
_chemical_formula_moiety 'C38 H74 Fe2 N2 Se6'
_chemical_formula_sum 'C38 H74 Fe2 N2 Se6'
_chemical_formula_weight 1144.45
_space_group_IT_number 2
_symmetry_cell_setting triclinic
_symmetry_space_group_name_Hall '-P 1'
_symmetry_space_group_name_H-M 'P -1'
_atom_type_scat_source 'International Tables for Crystallography (Vol. C)'
_cell_angle_alpha 97.640(5)
_cell_angle_beta 103.98(5)
_cell_angle_gamma 115.430(5)
_cell_formula_units_Z 1
_cell_length_a 10.322(8)
_cell_length_b 10.482(7)
_cell_length_c 13.259(8)
_cell_measurement_reflns_used 18
_cell_measurement_temperature 150
_cell_measurement_theta_max 20
_cell_measurement_theta_min 10
_cell_volume 1210.5(15)
_computing_cell_refinement P3
_computing_data_collection 'P3 (Siemens, 1990a)'
_computing_data_reduction 'XDISK (Siemens, 1990b)'
_computing_molecular_graphics SHELXTL-Plus
_computing_publication_material SHELXL93
_computing_structure_refinement 'SHELXL93 (Sheldrick, 1993)'
_computing_structure_solution 'SHELXTL-Plus (Sheldrick, 1990)'
_diffrn_ambient_temperature 150
_diffrn_measurement_device_type 'Siemens P4RA'
_diffrn_measurement_method '\w scans'
_diffrn_radiation_monochromator graphite
_diffrn_radiation_source 'fine-focus rotating anode tube'
_diffrn_radiation_type MoK\a
_diffrn_radiation_wavelength 0.71073
_diffrn_reflns_av_R_equivalents 0.0306
_diffrn_reflns_limit_h_max 13
_diffrn_reflns_limit_h_min 0
_diffrn_reflns_limit_k_max 12
_diffrn_reflns_limit_k_min -13
_diffrn_reflns_limit_l_max 16
_diffrn_reflns_limit_l_min -16
_diffrn_reflns_number 5578
_diffrn_reflns_theta_max 27.03
_diffrn_standards_decay_% 0.00
_diffrn_standards_interval_count 99
_diffrn_standards_number 1
_exptl_absorpt_coefficient_mu 5.135
_exptl_absorpt_correction_T_max 0.487
_exptl_absorpt_correction_T_min 0.294
_exptl_absorpt_correction_type psi-scan
_exptl_absorpt_process_details '(SHELXTL-Plus; Sheldrick, 1990)'
_exptl_crystal_colour brown
_exptl_crystal_density_diffrn 1.570
_exptl_crystal_density_method 'not measured'
_exptl_crystal_description columns
_exptl_crystal_F_000 572
_exptl_crystal_size_max 0.63
_exptl_crystal_size_mid 0.24
_exptl_crystal_size_min 0.14
_refine_diff_density_max 0.928
_refine_diff_density_min -0.590
_refine_ls_extinction_coef 0.0017(4)
_refine_ls_extinction_method 'SHELXL93 (Sheldrick, 1993)'
_refine_ls_goodness_of_fit_obs 1.016
_refine_ls_hydrogen_treatment constr
_refine_ls_matrix_type full
_refine_ls_number_parameters 223
_refine_ls_number_reflns 5260
_refine_ls_R_factor_gt 0.0341
_refine_ls_shift/esd_max -0.001
_refine_ls_structure_factor_coef Fsqd
_refine_ls_weighting_details 'w = 1/[\s^2^(Fo^2^)+(0.0382P)^2^+1.5412P] where P=(Fo^2^+2Fc^2^)/3'
_refine_ls_weighting_scheme calc
_refine_ls_wR_factor_ref 0.0827
_reflns_number_gt 4258
_reflns_number_total 5260
_reflns_threshold_expression F>4\s(F)
_cod_data_source_file ka1304.cif
_cod_data_source_block 2
_cod_depositor_comments
;
The following automatic conversions were performed:

'_refine_ls_weighting_scheme' value 'calc w =
1/[\s^2^(Fo^2^)+(0.0382P)^2^+1.5412P] where P=(Fo^2^+2Fc^2^)/3' was
changed to 'calc'. New tag '_refine_ls_weighting_details' was
created. The value of the new tag was set to 'w =
1/[\s^2^(Fo^2^)+(0.0382P)^2^+1.5412P] where P=(Fo^2^+2Fc^2^)/3'.

Automatic conversion script
Id: cif_fix_values 3143 2015-03-26 13:38:13Z robertas 
;
_cod_database_code 2008690

loop_
_symmetry_equiv_pos_as_xyz
'x, y, z'
'-x, -y, -z'

loop_
_atom_site_aniso_label
_atom_site_aniso_U_11
_atom_site_aniso_U_22
_atom_site_aniso_U_33
_atom_site_aniso_U_12
_atom_site_aniso_U_13
_atom_site_aniso_U_23
Se1 0.0258(2) 0.0204(2) 0.0270(2) 0.00844(15) 0.00996(15) 0.00211(14)
Se2 0.0322(2) 0.0293(2) 0.0245(2) 0.0174(2) 0.0089(2) 0.00779(15)
Se3 0.0328(2) 0.0177(2) 0.0216(2) 0.0093(2) 0.00721(15) 0.00658(13)
Fe 0.0262(3) 0.0188(2) 0.0195(2) 0.0096(2) 0.0056(2) 0.0042(2)
C1 0.033(2) 0.021(2) 0.035(2) 0.011(2) 0.011(2) 0.005(2)
C2 0.040(2) 0.030(2) 0.033(2) 0.009(2) 0.001(2) 0.000(2)
C3 0.054(3) 0.031(2) 0.039(2) 0.006(2) 0.019(2) 0.009(2)
C4 0.057(3) 0.042(2) 0.025(2) 0.024(2) 0.013(2) 0.013(2)
C5 0.117(5) 0.063(3) 0.026(2) 0.056(4) 0.014(3) 0.011(2)
C6 0.169(7) 0.067(4) 0.053(3) 0.082(5) 0.052(4) 0.036(3)
C7 0.036(2) 0.021(2) 0.028(2) 0.008(2) 0.014(2) 0.0054(15)
C8 0.030(2) 0.045(3) 0.036(2) 0.008(2) 0.012(2) 0.012(2)
C9 0.059(3) 0.035(2) 0.025(2) 0.014(2) 0.012(2) 0.007(2)
N 0.035(2) 0.024(2) 0.024(2) 0.0155(14) 0.0095(13) 0.0050(12)
C10 0.036(2) 0.030(2) 0.028(2) 0.019(2) 0.007(2) 0.007(2)
C11 0.046(2) 0.029(2) 0.032(2) 0.018(2) 0.012(2) 0.002(2)
C12 0.037(2) 0.034(2) 0.032(2) 0.017(2) 0.012(2) 0.011(2)
C13 0.041(2) 0.028(2) 0.026(2) 0.020(2) 0.012(2) 0.010(2)
C14 0.033(2) 0.032(2) 0.024(2) 0.017(2) 0.009(2) 0.010(2)
C15 0.040(2) 0.044(2) 0.029(2) 0.024(2) 0.014(2) 0.013(2)
C16 0.060(3) 0.050(3) 0.031(2) 0.036(3) 0.017(2) 0.008(2)
C17 0.073(4) 0.043(3) 0.027(2) 0.026(3) 0.010(2) 0.000(2)
C18 0.047(3) 0.050(3) 0.034(2) 0.007(2) 0.000(2) 0.001(2)
C19 0.036(2) 0.052(3) 0.028(2) 0.018(2) 0.005(2) 0.005(2)

loop_
_atom_site_label
_atom_site_fract_x
_atom_site_fract_y
_atom_site_fract_z
_atom_site_U_iso_or_equiv
_atom_site_thermal_displace_type
_atom_site_calc_flag
_atom_site_refinement_flags
_atom_site_occupancy
_atom_site_disorder_group
_atom_site_type_symbol
Se1 0.15055(4) 0.78479(4) 0.72453(3) 0.02564(10) Uani d . 1 . Se
Se2 0.37059(4) 0.56580(4) 0.66209(3) 0.02770(11) Uani d . 1 . Se
Se3 0.08616(4) 0.63872(4) 0.41651(3) 0.02538(10) Uani d . 1 . Se
Fe 0.14338(6) 0.58995(5) 0.59683(4) 0.02248(13) Uani d . 1 . Fe
C1 0.3594(4) 0.9420(4) 0.7519(3) 0.0308(8) Uani d . 1 . C
H1A 0.4250(4) 0.8985(4) 0.7585(3) 0.041(5) Uiso d R 1 . H
C2 0.4155(5) 1.0563(5) 0.8579(3) 0.0406(10) Uani d . 1 . C
H2A 0.5173(5) 1.1313(5) 0.8703(3) 0.041(5) Uiso d R 1 . H
H2B 0.3494(5) 1.0993(5) 0.8534(3) 0.041(5) Uiso d R 1 . H
H2C 0.4142(5) 1.0113(5) 0.9164(3) 0.041(5) Uiso d R 1 . H
C3 0.3697(6) 1.0098(5) 0.6595(4) 0.0461(11) Uani d . 1 . C
H3A 0.4722(6) 1.0851(5) 0.6745(4) 0.041(5) Uiso d R 1 . H
H3B 0.3395(6) 0.9363(5) 0.5944(4) 0.041(5) Uiso d R 1 . H
H3C 0.3029(6) 1.0520(5) 0.6506(4) 0.041(5) Uiso d R 1 . H
C4 0.3419(6) 0.5072(5) 0.7953(3) 0.0408(10) Uani d . 1 . C
H4A 0.2345(6) 0.4542(5) 0.7826(3) 0.108(10) Uiso d R 1 . H
C5 0.4073(8) 0.6384(6) 0.8896(4) 0.066(2) Uani d . 1 . C
H5A 0.3921(8) 0.6082(6) 0.9530(4) 0.108(10) Uiso d R 1 . H
H5B 0.5144(8) 0.6946(6) 0.9022(4) 0.108(10) Uiso d R 1 . H
H5C 0.3592(8) 0.6974(6) 0.8736(4) 0.108(10) Uiso d R 1 . H
C6 0.4026(9) 0.4056(7) 0.8178(5) 0.081(2) Uani d . 1 . C
H6A 0.3877(9) 0.3774(7) 0.8818(5) 0.108(10) Uiso d R 1 . H
H6B 0.3526(9) 0.3196(7) 0.7579(5) 0.108(10) Uiso d R 1 . H
H6C 0.5095(9) 0.4554(7) 0.8283(5) 0.108(10) Uiso d R 1 . H
C7 0.1824(4) 0.5686(4) 0.3249(3) 0.0302(8) Uani d . 1 . C
H7A 0.1329(4) 0.4634(4) 0.3068(3) 0.050(5) Uiso d R 1 . H
C8 0.3480(5) 0.6261(5) 0.3849(3) 0.0406(10) Uani d . 1 . C
H8A 0.3928(5) 0.5912(5) 0.3400(3) 0.050(5) Uiso d R 1 . H
H8B 0.3985(5) 0.7313(5) 0.4044(3) 0.050(5) Uiso d R 1 . H
H8C 0.3588(5) 0.5930(5) 0.4491(3) 0.050(5) Uiso d R 1 . H
C9 0.1562(6) 0.6150(5) 0.2215(3) 0.0433(11) Uani d . 1 . C
H9A 0.2012(6) 0.5821(5) 0.1758(3) 0.050(5) Uiso d R 1 . H
H9B 0.0488(6) 0.5727(5) 0.1847(3) 0.050(5) Uiso d R 1 . H
H9C 0.2018(6) 0.7201(5) 0.2388(3) 0.050(5) Uiso d R 1 . H
N 0.7943(4) 0.8905(3) 0.6448(2) 0.0274(7) Uani d . 1 . N
C10 0.6693(4) 0.9302(4) 0.6247(3) 0.0306(8) Uani d . 1 . C
H10A 0.6473(4) 0.9447(4) 0.5539(3) 0.041(4) Uiso d R 1 . H
H10B 0.5799(4) 0.8524(4) 0.6299(3) 0.041(4) Uiso d R 1 . H
H10C 0.7006(4) 1.0190(4) 0.6776(3) 0.041(4) Uiso d R 1 . H
C11 0.7428(5) 0.7477(4) 0.5652(3) 0.0363(9) Uani d . 1 . C
H11A 0.7181(5) 0.7578(4) 0.4932(3) 0.041(4) Uiso d R 1 . H
H11B 0.8229(5) 0.7221(4) 0.5784(3) 0.041(4) Uiso d R 1 . H
H11C 0.6544(5) 0.6721(4) 0.5735(3) 0.041(4) Uiso d R 1 . H
C12 0.9301(5) 1.0063(4) 0.6304(3) 0.0338(9) Uani d . 1 . C
H12A 0.9040(5) 1.0192(4) 0.5593(3) 0.041(4) Uiso d R 1 . H
H12B 0.9671(5) 1.0970(4) 0.6832(3) 0.041(4) Uiso d R 1 . H
H12C 1.0078(5) 0.9773(4) 0.6398(3) 0.041(4) Uiso d R 1 . H
C13 0.8317(5) 0.8678(4) 0.7573(3) 0.0302(8) Uani d . 1 . C
H13A 0.9079(5) 0.8369(4) 0.7665(3) 0.048(5) Uiso d R 1 . H
H13B 0.7421(5) 0.7904(4) 0.7626(3) 0.048(5) Uiso d R 1 . H
C14 0.8878(4) 1.0025(4) 0.8480(3) 0.0290(8) Uani d . 1 . C
C15 0.7875(5) 1.0262(5) 0.8901(3) 0.0355(9) Uani d . 1 . C
H15A 0.6810(5) 0.9566(5) 0.8605(3) 0.048(5) Uiso d R 1 . H
C16 0.8397(6) 1.1480(5) 0.9748(3) 0.0432(11) Uani d . 1 . C
H16A 0.7690(6) 1.1643(5) 1.0029(3) 0.048(5) Uiso d R 1 . H
C17 0.9917(6) 1.2457(5) 1.0185(4) 0.0507(12) Uani d . 1 . C
H17A 1.0279(6) 1.3301(5) 1.0773(4) 0.048(5) Uiso d R 1 . H
C18 1.0914(6) 1.2227(6) 0.9771(4) 0.0538(13) Uani d . 1 . C
H18A 1.1980(6) 1.2918(6) 1.0072(4) 0.048(5) Uiso d R 1 . H
C19 1.0411(5) 1.1013(5) 0.8927(3) 0.0419(10) Uani d . 1 . C
H19A 1.1123(5) 1.0850(5) 0.8654(3) 0.048(5) Uiso d R 1 . H

loop_
_geom_angle_atom_site_label_1
_geom_angle_atom_site_label_2
_geom_angle_atom_site_label_3
_geom_angle_site_symmetry_1
_geom_angle_site_symmetry_3
_geom_angle
_geom_angle_publ_flag
Se2 Fe Se1 . . 110.58(3) yes
Se2 Fe Se3 . 2_566 110.13(6) yes
Se1 Fe Se3 . 2_566 105.85(5) yes
Se2 Fe Se3 . . 117.76(2) yes
Se1 Fe Se3 . . 106.51(5) yes
Se3 Fe Se3 2_566 . 105.25(3) yes
C1 Se1 Fe . . 100.04(11) yes
C4 Se2 Fe . . 99.11(14) yes
C7 Se3 Fe . 2_566 103.53(12) yes
C7 Se3 Fe . . 111.06(12) yes
Fe Se3 Fe . 2_566 74.750(10) yes

loop_
_geom_bond_atom_site_label_1
_geom_bond_atom_site_label_2
_geom_bond_site_symmetry_2
_geom_bond_distance
_geom_bond_publ_flag
Fe Se1 . 2.4359(13) yes
Fe Se2 . 2.429(2) yes
Fe Se3 . 2.4957(15) yes
Fe Se3 2_566 2.4895(15) yes
Se1 C1 . 1.977(4) no
Se2 C4 . 1.993(4) no
Se3 C7 . 1.994(4) no
Se3 Fe 2_566 2.4895(15) no
C1 C3 . 1.499(6) no
C1 C2 . 1.520(5) no
C4 C6 . 1.478(7) no
C4 C5 . 1.500(6) no
C7 C8 . 1.500(6) no
C7 C9 . 1.516(5) no
N C12 . 1.485(5) no
N C10 . 1.494(5) no
N C11 . 1.504(5) no
N C13 . 1.525(5) no
C13 C14 . 1.511(5) no
C14 C15 . 1.381(5) no
C14 C19 . 1.380(6) no
C15 C16 . 1.386(6) no
C16 C17 . 1.367(7) no
C17 C18 . 1.368(7) no
C18 C19 . 1.383(6) no
